data_4302662
loop_
_publ_author_name
'Peter Comba'
'Christina Haaf'
'Hubert Wadepohl'

_publ_section_title
;
Novel Bispidine Ligands and Their First-Row Transition Metal Complexes:
Trigonal Bipyramidal and Trigonal Prismatic Geometries
;
_journal_name_full 'Inorganic Chemistry'
_journal_page_first 6604
_journal_page_last 6614
_journal_paper_doi 10.1021/ic900571v
_journal_volume 48
_journal_year 2009
_chemical_formula_sum 'C32 H44 Cl2 N6 O9 Zn'
_chemical_formula_weight 793.00
_space_group_IT_number 2
_symmetry_cell_setting triclinic
_symmetry_Int_Tables_number 2
_symmetry_space_group_name_Hall '-P 1'
_symmetry_space_group_name_H-M 'P -1'
_atom_sites_solution_hydrogens geom
_atom_sites_solution_primary heavy
_atom_sites_solution_secondary difmap
_audit_block_code co_ch24
_audit_creation_method SHELXL-97
_cell_angle_alpha 77.402(14)
_cell_angle_beta 80.665(14)
_cell_angle_gamma 85.691(12)
_cell_formula_units_Z 2
_cell_length_a 10.273(5)
_cell_length_b 11.535(5)
_cell_length_c 15.223(7)
_cell_measurement_reflns_used 8138
_cell_measurement_temperature 100(2)
_cell_measurement_theta_max 32.08
_cell_measurement_theta_min 2.61
_cell_volume 1735.7(14)
_computing_cell_refinement
;

SAINT (Bruker AXS, 1997-2008). Includes estimated systematic errors

 of the unit cell constants from Monte Carlo simulations.

;
_computing_data_collection 'SMART (Bruker AXS, 1997-2003)'
_computing_data_reduction 'SAINT (Bruker AXS, 1997-2008)'
_computing_molecular_graphics 'PLATON (Spek, 1980-2008)'
_computing_publication_material 'SHELXL-97 (Sheldrick, 1997)'
_computing_structure_refinement 'SHELXL-97 (Sheldrick, 1997)'
_computing_structure_solution 'DIRDIF (Beurskens et al., 1999-2008)'
_diffrn_ambient_temperature 100(2)
_diffrn_measured_fraction_theta_full 0.930
_diffrn_measured_fraction_theta_max 0.930
_diffrn_measurement_device_type 'CCD area detector (Bruker AXS Smart 1000)'
_diffrn_measurement_method '\f- and \w-scans'
_diffrn_radiation_monochromator graphite
_diffrn_radiation_probe x-ray
_diffrn_radiation_type MoK\a
_diffrn_radiation_wavelength 0.71073
_diffrn_reflns_av_R_equivalents 0.0319
_diffrn_reflns_av_sigmaI/netI 0.0268
_diffrn_reflns_limit_h_max 15
_diffrn_reflns_limit_h_min -14
_diffrn_reflns_limit_k_max 17
_diffrn_reflns_limit_k_min -16
_diffrn_reflns_limit_l_max 22
_diffrn_reflns_limit_l_min 0
_diffrn_reflns_number 43613
_diffrn_reflns_theta_full 32.20
_diffrn_reflns_theta_max 32.20
_diffrn_reflns_theta_min 1.81
_diffrn_source 'fine-focus sealed tube'
_exptl_absorpt_coefficient_mu 0.924
_exptl_absorpt_correction_T_max 0.7464
_exptl_absorpt_correction_T_min 0.6700
_exptl_absorpt_correction_type multi-scan
_exptl_absorpt_process_details
;

multi-scan from symmetry-related measurements (Blessing 1995)

SADABS (Sheldrick & Bruker AXS, 2004-2008)

;
_exptl_crystal_colour colourless
_exptl_crystal_density_diffrn 1.517
_exptl_crystal_density_method 'not measured'
_exptl_crystal_description plate
_exptl_crystal_F_000 828
_exptl_crystal_size_max 0.30
_exptl_crystal_size_mid 0.30
_exptl_crystal_size_min 0.02
_refine_diff_density_max 0.758
_refine_diff_density_min -0.558
_refine_diff_density_rms 0.085
_refine_ls_abs_structure_details 'Flack H D (1983), Acta Cryst. A39, 876-881'
_refine_ls_extinction_method none
_refine_ls_goodness_of_fit_ref 1.051
_refine_ls_hydrogen_treatment constr
_refine_ls_matrix_type full
_refine_ls_number_parameters 457
_refine_ls_number_reflns 11411
_refine_ls_number_restraints 94
_refine_ls_restrained_S_all 1.049
_refine_ls_R_factor_all 0.0475
_refine_ls_R_factor_gt 0.0360
_refine_ls_shift/su_max 0.002
_refine_ls_shift/su_mean 0.000
_refine_ls_structure_factor_coef Fsqd
_refine_ls_weighting_details 'calc w=1/[\s^2^(Fo^2^)+(0.0472P)^2^+1.6473P] where P=(Fo^2^+2Fc^2^)/3'
_refine_ls_weighting_scheme calc
_refine_ls_wR_factor_gt 0.0942
_refine_ls_wR_factor_ref 0.1021
_reflns_number_gt 9680
_reflns_number_total 11411
_reflns_threshold_expression >2sigma(I)
_cod_data_source_file ic900571v_si_001_05.cif
_cod_data_source_block co_ch24
_cod_database_code 4302662
_audit_block_refno 855

loop_
_symmetry_equiv_pos_as_xyz
'x, y, z'
'-x, -y, -z'

loop_
_atom_site_label
_atom_site_type_symbol
_atom_site_fract_x
_atom_site_fract_y
_atom_site_fract_z
_atom_site_U_iso_or_equiv
_atom_site_adp_type
_atom_site_occupancy
_atom_site_symmetry_multiplicity
_atom_site_calc_flag
_atom_site_refinement_flags
_atom_site_disorder_assembly
_atom_site_disorder_group
C1 C 0.20460(14) 0.78323(13) 0.17126(9) 0.0111(2) Uani 1 1 d . . .
C2 C 0.33323(14) 0.81115(14) 0.20187(10) 0.0131(2) Uani 1 1 d . . .
H2A H 0.3829 0.7357 0.2222 0.016 Uiso 1 1 calc R . .
H2B H 0.3890 0.8590 0.1493 0.016 Uiso 1 1 calc R . .
C4 C 0.22090(14) 0.80566(13) 0.35422(9) 0.0123(2) Uani 1 1 d . . .
H4A H 0.2059 0.8476 0.4055 0.015 Uiso 1 1 calc R . .
H4B H 0.2665 0.7282 0.3748 0.015 Uiso 1 1 calc R . .
C5 C 0.08602(14) 0.78352(12) 0.32967(9) 0.0106(2) Uani 1 1 d . . .
C6 C 0.00977(14) 0.89986(13) 0.29172(10) 0.0122(2) Uani 1 1 d . . .
H6A H -0.0779 0.8794 0.2819 0.015 Uiso 1 1 calc R . .
H6B H -0.0050 0.9494 0.3383 0.015 Uiso 1 1 calc R . .
C8 C 0.12373(14) 0.89702(13) 0.13639(9) 0.0120(2) Uani 1 1 d . . .
H8A H 0.1784 0.9457 0.0836 0.014 Uiso 1 1 calc R . .
H8B H 0.0459 0.8741 0.1143 0.014 Uiso 1 1 calc R . .
C9 C 0.11702(14) 0.71347(13) 0.25393(9) 0.0111(2) Uani 1 1 d . . .
C11 C 0.31199(16) 0.60269(14) 0.11676(11) 0.0169(3) Uani 1 1 d . . .
H11 H 0.3364 0.5751 0.1756 0.020 Uiso 1 1 calc R . .
C12 C 0.34686(17) 0.53479(16) 0.05125(12) 0.0213(3) Uani 1 1 d . . .
H12 H 0.3944 0.4610 0.0656 0.026 Uiso 1 1 calc R . .
C13 C 0.31273(18) 0.57400(17) -0.03558(12) 0.0230(3) Uani 1 1 d . . .
H13 H 0.3369 0.5275 -0.0805 0.028 Uiso 1 1 calc R . .
C14 C 0.24350(17) 0.68097(16) -0.05554(11) 0.0205(3) Uani 1 1 d . . .
H14 H 0.2203 0.7086 -0.1147 0.025 Uiso 1 1 calc R . .
C15 C 0.20717(16) 0.74893(15) 0.01039(10) 0.0166(3) Uani 1 1 d . . .
H15 H 0.1584 0.8221 -0.0042 0.020 Uiso 1 1 calc R . .
C16 C -0.00131(14) 0.71498(13) 0.41299(9) 0.0120(2) Uani 1 1 d . . .
C17 C 0.04438(16) 0.67231(13) 0.49597(10) 0.0147(3) Uani 1 1 d . . .
H17 H 0.1319 0.6871 0.5019 0.018 Uiso 1 1 calc R . .
C18 C -0.03667(17) 0.60830(14) 0.57021(10) 0.0182(3) Uani 1 1 d . . .
H18 H -0.0037 0.5792 0.6261 0.022 Uiso 1 1 calc R . .
C19 C -0.16475(17) 0.58669(14) 0.56331(11) 0.0194(3) Uani 1 1 d . . .
H19 H -0.2200 0.5433 0.6142 0.023 Uiso 1 1 calc R . .
C20 C -0.21189(16) 0.62912(15) 0.48115(12) 0.0193(3) Uani 1 1 d . . .
H20 H -0.3001 0.6154 0.4760 0.023 Uiso 1 1 calc R . .
C10 C 0.24122(14) 0.71133(14) 0.09736(10) 0.0130(3) Uani 1 1 d . . .
C21 C -0.13059(15) 0.69159(14) 0.40641(10) 0.0156(3) Uani 1 1 d . . .
H21 H -0.1633 0.7187 0.3502 0.019 Uiso 1 1 calc R . .
C22 C 0.43169(14) 0.91273(14) 0.30357(10) 0.0139(3) Uani 1 1 d . . .
C23 C 0.39056(15) 0.98345(14) 0.37866(10) 0.0149(3) Uani 1 1 d . . .
H23A H 0.3496 0.9294 0.4345 0.018 Uiso 1 1 calc R . .
H23B H 0.4703 1.0145 0.3927 0.018 Uiso 1 1 calc R . .
C24 C 0.36763(17) 1.19685(15) 0.31799(11) 0.0183(3) Uani 1 1 d . . .
H24A H 0.4284 1.2038 0.3606 0.022 Uiso 1 1 calc R . .
H24B H 0.3032 1.2653 0.3157 0.022 Uiso 1 1 calc R . .
C25 C 0.44718(17) 1.20168(15) 0.22242(11) 0.0189(3) Uani 1 1 d . . .
H25A H 0.4226 1.2765 0.1815 0.023 Uiso 1 1 calc R . .
H25B H 0.5424 1.2028 0.2261 0.023 Uiso 1 1 calc R . .
C26 C 0.50654(15) 0.99269(15) 0.21924(11) 0.0166(3) Uani 1 1 d . . .
H26A H 0.5871 1.0194 0.2355 0.020 Uiso 1 1 calc R . .
H26B H 0.5343 0.9461 0.1715 0.020 Uiso 1 1 calc R . .
C27 C 0.19695(17) 1.09887(15) 0.43272(11) 0.0192(3) Uani 1 1 d . . .
H27A H 0.1495 1.0252 0.4564 0.029 Uiso 1 1 calc R . .
H27B H 0.1341 1.1645 0.4144 0.029 Uiso 1 1 calc R . .
H27C H 0.2419 1.1163 0.4801 0.029 Uiso 1 1 calc R . .
C28 C 0.45896(19) 1.13265(18) 0.08183(11) 0.0243(3) Uani 1 1 d . . .
H28A H 0.5526 1.1506 0.0659 0.036 Uiso 1 1 calc R . .
H28B H 0.4051 1.2030 0.0585 0.036 Uiso 1 1 calc R . .
H28C H 0.4419 1.0666 0.0548 0.036 Uiso 1 1 calc R . .
C29 C 0.52352(16) 0.80849(16) 0.33886(12) 0.0193(3) Uani 1 1 d . . .
H29A H 0.4764 0.7568 0.3926 0.029 Uiso 1 1 calc R . .
H29B H 0.6008 0.8388 0.3554 0.029 Uiso 1 1 calc R . .
H29C H 0.5523 0.7630 0.2913 0.029 Uiso 1 1 calc R . .
C30 C -0.02458(15) 1.05863(14) 0.16434(11) 0.0163(3) Uani 1 1 d . . .
H30A H 0.0162 1.1074 0.1068 0.024 Uiso 1 1 calc R . .
H30B H -0.0601 1.1100 0.2068 0.024 Uiso 1 1 calc R . .
H30C H -0.0963 1.0150 0.1530 0.024 Uiso 1 1 calc R . .
C31 C 0.10120(16) 1.32214(15) 0.16672(12) 0.0198(3) Uani 1 1 d . . .
C32 C 0.03425(18) 1.43315(16) 0.12966(14) 0.0241(3) Uani 1 1 d . . .
H32A H 0.0714 1.4605 0.0656 0.036 Uiso 1 1 calc R . .
H32B H 0.0463 1.4932 0.1640 0.036 Uiso 1 1 calc R . .
H32C H -0.0602 1.4207 0.1344 0.036 Uiso 1 1 calc R . .
C33 C 0.5730(2) 0.4925(2) 0.30015(17) 0.0397(5) Uani 1 1 d . . .
C34 C 0.7109(2) 0.50480(19) 0.29607(17) 0.0343(4) Uani 1 1 d . . .
H34A H 0.7323 0.5883 0.2724 0.051 Uiso 1 1 calc R . .
H34B H 0.7603 0.4558 0.2558 0.051 Uiso 1 1 calc R . .
H34C H 0.7350 0.4787 0.3572 0.051 Uiso 1 1 calc R . .
N1 N 0.29579(13) 1.08457(12) 0.35278(9) 0.0151(2) Uani 1 1 d . . .
N2 N 0.42443(14) 1.09888(12) 0.18232(9) 0.0159(2) Uani 1 1 d . . .
N3 N 0.30721(12) 0.87690(11) 0.27688(8) 0.0117(2) Uani 1 1 d . . .
N4 N 0.15229(15) 1.23427(14) 0.19489(11) 0.0232(3) Uani 1 1 d . . .
N5 N 0.4645(3) 0.4850(3) 0.3025(3) 0.0981(15) Uani 1 1 d . . .
N7 N 0.07681(12) 0.97248(11) 0.20453(8) 0.0118(2) Uani 1 1 d . . .
O1 O 0.07844(12) 0.61605(10) 0.25901(8) 0.0164(2) Uani 1 1 d . . .
Cl1 Cl 0.76554(4) 0.16571(4) 0.36339(2) 0.01819(8) Uani 1 1 d D . .
O11 O 0.89548(13) 0.13748(13) 0.38648(10) 0.0278(3) Uani 1 1 d D . .
O12 O 0.77384(19) 0.24178(15) 0.27410(10) 0.0434(4) Uani 1 1 d D . .
O13 O 0.68734(14) 0.22595(13) 0.42852(9) 0.0274(3) Uani 1 1 d D . .
O14 O 0.70517(15) 0.05805(15) 0.36226(12) 0.0376(4) Uani 1 1 d D . .
Cl2 Cl 0.77306(4) 0.77715(4) 0.09357(3) 0.02038(8) Uani 1 1 d D . .
O21 O 0.7739(2) 0.89740(19) 0.04378(15) 0.0663(7) Uani 1 1 d D . .
O22 O 0.82513(17) 0.77240(16) 0.17596(10) 0.0399(4) Uani 1 1 d D . .
O23 O 0.8519(2) 0.7043(3) 0.04074(19) 0.0825(9) Uani 1 1 d D . .
O24 O 0.63997(13) 0.73903(15) 0.11520(10) 0.0334(3) Uani 1 1 d D . .
Zn Zn 0.228265(17) 1.057639(16) 0.235568(12) 0.01343(5) Uani 1 1 d . . .

loop_
_atom_site_aniso_label
_atom_site_aniso_U_11
_atom_site_aniso_U_22
_atom_site_aniso_U_33
_atom_site_aniso_U_23
_atom_site_aniso_U_13
_atom_site_aniso_U_12
C1 0.0108(6) 0.0126(6) 0.0095(5) -0.0014(5) -0.0015(4) -0.0016(5)
C2 0.0105(6) 0.0164(7) 0.0130(6) -0.0050(5) -0.0011(5) -0.0007(5)
C4 0.0123(6) 0.0142(6) 0.0100(5) -0.0012(5) -0.0019(5) -0.0017(5)
C5 0.0114(6) 0.0105(6) 0.0096(5) -0.0011(4) -0.0017(4) -0.0004(5)
C6 0.0120(6) 0.0111(6) 0.0121(6) -0.0008(5) -0.0005(5) -0.0003(5)
C8 0.0128(6) 0.0126(6) 0.0100(5) -0.0008(5) -0.0018(5) -0.0009(5)
C9 0.0108(6) 0.0123(6) 0.0096(5) -0.0011(4) -0.0018(4) 0.0010(5)
C11 0.0170(7) 0.0183(7) 0.0157(6) -0.0056(5) -0.0012(5) 0.0003(5)
C12 0.0203(7) 0.0223(8) 0.0220(7) -0.0095(6) 0.0013(6) -0.0001(6)
C13 0.0233(8) 0.0303(9) 0.0182(7) -0.0141(6) 0.0035(6) -0.0068(7)
C14 0.0218(7) 0.0291(9) 0.0126(6) -0.0079(6) -0.0006(5) -0.0072(6)
C15 0.0167(7) 0.0208(7) 0.0129(6) -0.0038(5) -0.0021(5) -0.0039(5)
C16 0.0134(6) 0.0108(6) 0.0109(6) -0.0022(5) 0.0008(5) -0.0007(5)
C17 0.0182(7) 0.0137(6) 0.0113(6) -0.0026(5) 0.0000(5) -0.0001(5)
C18 0.0268(8) 0.0137(7) 0.0115(6) -0.0005(5) 0.0016(6) -0.0003(6)
C19 0.0243(8) 0.0125(7) 0.0171(7) -0.0012(5) 0.0069(6) -0.0010(6)
C20 0.0166(7) 0.0166(7) 0.0217(7) -0.0012(6) 0.0031(6) -0.0032(5)
C10 0.0116(6) 0.0164(7) 0.0112(6) -0.0036(5) 0.0003(5) -0.0034(5)
C21 0.0144(6) 0.0151(7) 0.0157(6) -0.0006(5) -0.0003(5) -0.0022(5)
C22 0.0107(6) 0.0177(7) 0.0143(6) -0.0048(5) -0.0027(5) -0.0018(5)
C23 0.0152(6) 0.0170(7) 0.0138(6) -0.0047(5) -0.0033(5) -0.0011(5)
C24 0.0215(7) 0.0165(7) 0.0178(7) -0.0048(5) -0.0012(6) -0.0072(6)
C25 0.0200(7) 0.0185(7) 0.0185(7) -0.0029(6) -0.0008(6) -0.0088(6)
C26 0.0121(6) 0.0224(7) 0.0160(6) -0.0055(5) -0.0004(5) -0.0039(5)
C27 0.0192(7) 0.0203(7) 0.0177(7) -0.0061(6) 0.0014(6) -0.0009(6)
C28 0.0264(8) 0.0328(9) 0.0128(7) -0.0013(6) 0.0000(6) -0.0116(7)
C29 0.0148(7) 0.0236(8) 0.0211(7) -0.0065(6) -0.0068(6) 0.0034(6)
C30 0.0152(6) 0.0146(7) 0.0181(7) 0.0001(5) -0.0051(5) 0.0009(5)
C31 0.0175(7) 0.0177(7) 0.0253(8) -0.0049(6) -0.0040(6) -0.0053(6)
C32 0.0209(8) 0.0185(8) 0.0345(9) -0.0062(7) -0.0082(7) 0.0001(6)
C33 0.0319(10) 0.0367(12) 0.0415(12) 0.0180(9) -0.0114(9) -0.0081(9)
C34 0.0298(10) 0.0257(9) 0.0483(12) -0.0045(9) -0.0105(9) -0.0069(8)
N1 0.0146(6) 0.0146(6) 0.0159(6) -0.0033(4) -0.0012(4) -0.0021(4)
N2 0.0170(6) 0.0185(6) 0.0122(5) -0.0017(4) -0.0018(4) -0.0059(5)
N3 0.0100(5) 0.0155(6) 0.0097(5) -0.0026(4) -0.0012(4) -0.0022(4)
N4 0.0224(7) 0.0186(7) 0.0294(7) -0.0033(6) -0.0066(6) -0.0043(5)
N5 0.0344(13) 0.117(3) 0.106(3) 0.076(2) -0.0251(14) -0.0250(15)
N7 0.0129(5) 0.0102(5) 0.0111(5) 0.0002(4) -0.0017(4) -0.0009(4)
O1 0.0220(5) 0.0126(5) 0.0137(5) -0.0024(4) 0.0009(4) -0.0040(4)
Cl1 0.01781(16) 0.02321(18) 0.01389(15) -0.00366(13) -0.00440(12) 0.00073(13)
O11 0.0188(6) 0.0305(7) 0.0398(8) -0.0143(6) -0.0125(5) 0.0012(5)
O12 0.0647(11) 0.0417(9) 0.0143(6) 0.0020(6) 0.0007(7) 0.0207(8)
O13 0.0284(7) 0.0343(7) 0.0170(6) -0.0062(5) 0.0011(5) 0.0062(6)
O14 0.0268(7) 0.0393(9) 0.0549(10) -0.0190(7) -0.0142(7) -0.0093(6)
Cl2 0.01683(17) 0.0285(2) 0.01552(16) -0.00359(14) -0.00015(13) -0.00723(14)
O21 0.0759(14) 0.0525(12) 0.0610(13) 0.0378(10) -0.0340(11) -0.0382(11)
O22 0.0427(9) 0.0536(10) 0.0247(7) 0.0054(7) -0.0156(6) -0.0270(8)
O23 0.0480(12) 0.122(2) 0.0965(19) -0.0837(18) 0.0157(12) 0.0014(13)
O24 0.0189(6) 0.0513(9) 0.0273(7) 0.0026(6) -0.0036(5) -0.0155(6)
Zn 0.01281(8) 0.01309(9) 0.01434(8) -0.00170(6) -0.00249(6) -0.00265(6)

loop_
_atom_type_symbol
_atom_type_description
_atom_type_scat_dispersion_real
_atom_type_scat_dispersion_imag
_atom_type_scat_source
C C 0.0033 0.0016 'International Tables Vol C Tables 4.2.6.8 and 6.1.1.4'
H H 0.0000 0.0000 'International Tables Vol C Tables 4.2.6.8 and 6.1.1.4'
Cl Cl 0.1484 0.1585 'International Tables Vol C Tables 4.2.6.8 and 6.1.1.4'
N N 0.0061 0.0033 'International Tables Vol C Tables 4.2.6.8 and 6.1.1.4'
O O 0.0106 0.0060 'International Tables Vol C Tables 4.2.6.8 and 6.1.1.4'
Zn Zn 0.2839 1.4301 'International Tables Vol C Tables 4.2.6.8 and 6.1.1.4'

loop_
_geom_angle_atom_site_label_1
_geom_angle_atom_site_label_2
_geom_angle_atom_site_label_3
_geom_angle
_geom_angle_site_symmetry_1
_geom_angle_site_symmetry_3
_geom_angle_publ_flag
C10 C1 C9 111.21(12) . . ?
C10 C1 C8 110.53(12) . . ?
C9 C1 C8 106.13(12) . . ?
C10 C1 C2 108.39(12) . . ?
C9 C1 C2 108.59(12) . . ?
C8 C1 C2 112.00(12) . . ?
N3 C2 C1 112.37(12) . . ?
N3 C2 H2A 109.1 . . ?
C1 C2 H2A 109.1 . . ?
N3 C2 H2B 109.1 . . ?
C1 C2 H2B 109.1 . . ?
H2A C2 H2B 107.9 . . ?
N3 C4 C5 112.92(11) . . ?
N3 C4 H4A 109.0 . . ?
C5 C4 H4A 109.0 . . ?
N3 C4 H4B 109.0 . . ?
C5 C4 H4B 109.0 . . ?
H4A C4 H4B 107.8 . . ?
C9 C5 C16 111.74(12) . . ?
C9 C5 C4 105.84(12) . . ?
C16 C5 C4 110.65(12) . . ?
C9 C5 C6 107.39(11) . . ?
C16 C5 C6 108.23(12) . . ?
C4 C5 C6 112.97(12) . . ?
N7 C6 C5 115.04(12) . . ?
N7 C6 H6A 108.5 . . ?
C5 C6 H6A 108.5 . . ?
N7 C6 H6B 108.5 . . ?
C5 C6 H6B 108.5 . . ?
H6A C6 H6B 107.5 . . ?
N7 C8 C1 115.43(12) . . ?
N7 C8 H8A 108.4 . . ?
C1 C8 H8A 108.4 . . ?
N7 C8 H8B 108.4 . . ?
C1 C8 H8B 108.4 . . ?
H8A C8 H8B 107.5 . . ?
O1 C9 C5 124.39(13) . . ?
O1 C9 C1 124.59(13) . . ?
C5 C9 C1 111.01(12) . . ?
C12 C11 C10 120.81(15) . . ?
C12 C11 H11 119.6 . . ?
C10 C11 H11 119.6 . . ?
C11 C12 C13 120.47(17) . . ?
C11 C12 H12 119.8 . . ?
C13 C12 H12 119.8 . . ?
C14 C13 C12 119.23(15) . . ?
C14 C13 H13 120.4 . . ?
C12 C13 H13 120.4 . . ?
C13 C14 C15 120.47(16) . . ?
C13 C14 H14 119.8 . . ?
C15 C14 H14 119.8 . . ?
C14 C15 C10 121.01(16) . . ?
C14 C15 H15 119.5 . . ?
C10 C15 H15 119.5 . . ?
C17 C16 C21 118.18(13) . . ?
C17 C16 C5 122.14(13) . . ?
C21 C16 C5 119.67(13) . . ?
C18 C17 C16 120.85(15) . . ?
C18 C17 H17 119.6 . . ?
C16 C17 H17 119.6 . . ?
C19 C18 C17 120.54(15) . . ?
C19 C18 H18 119.7 . . ?
C17 C18 H18 119.7 . . ?
C18 C19 C20 119.27(15) . . ?
C18 C19 H19 120.4 . . ?
C20 C19 H19 120.4 . . ?
C19 C20 C21 120.36(16) . . ?
C19 C20 H20 119.8 . . ?
C21 C20 H20 119.8 . . ?
C15 C10 C11 118.01(14) . . ?
C15 C10 C1 122.78(14) . . ?
C11 C10 C1 119.21(13) . . ?
C20 C21 C16 120.79(15) . . ?
C20 C21 H21 119.6 . . ?
C16 C21 H21 119.6 . . ?
N3 C22 C29 114.42(13) . . ?
N3 C22 C23 107.84(12) . . ?
C29 C22 C23 108.29(13) . . ?
N3 C22 C26 107.67(12) . . ?
C29 C22 C26 108.94(13) . . ?
C23 C22 C26 109.60(13) . . ?
N1 C23 C22 112.77(12) . . ?
N1 C23 H23A 109.0 . . ?
C22 C23 H23A 109.0 . . ?
N1 C23 H23B 109.0 . . ?
C22 C23 H23B 109.0 . . ?
H23A C23 H23B 107.8 . . ?
N1 C24 C25 112.18(13) . . ?
N1 C24 H24A 109.2 . . ?
C25 C24 H24A 109.2 . . ?
N1 C24 H24B 109.2 . . ?
C25 C24 H24B 109.2 . . ?
H24A C24 H24B 107.9 . . ?
N2 C25 C24 113.00(13) . . ?
N2 C25 H25A 109.0 . . ?
C24 C25 H25A 109.0 . . ?
N2 C25 H25B 109.0 . . ?
C24 C25 H25B 109.0 . . ?
H25A C25 H25B 107.8 . . ?
N2 C26 C22 112.16(13) . . ?
N2 C26 H26A 109.2 . . ?
C22 C26 H26A 109.2 . . ?
N2 C26 H26B 109.2 . . ?
C22 C26 H26B 109.2 . . ?
H26A C26 H26B 107.9 . . ?
N1 C27 H27A 109.5 . . ?
N1 C27 H27B 109.5 . . ?
H27A C27 H27B 109.5 . . ?
N1 C27 H27C 109.5 . . ?
H27A C27 H27C 109.5 . . ?
H27B C27 H27C 109.5 . . ?
N2 C28 H28A 109.5 . . ?
N2 C28 H28B 109.5 . . ?
H28A C28 H28B 109.5 . . ?
N2 C28 H28C 109.5 . . ?
H28A C28 H28C 109.5 . . ?
H28B C28 H28C 109.5 . . ?
C22 C29 H29A 109.5 . . ?
C22 C29 H29B 109.5 . . ?
H29A C29 H29B 109.5 . . ?
C22 C29 H29C 109.5 . . ?
H29A C29 H29C 109.5 . . ?
H29B C29 H29C 109.5 . . ?
N7 C30 H30A 109.5 . . ?
N7 C30 H30B 109.5 . . ?
H30A C30 H30B 109.5 . . ?
N7 C30 H30C 109.5 . . ?
H30A C30 H30C 109.5 . . ?
H30B C30 H30C 109.5 . . ?
N4 C31 C32 178.75(19) . . ?
C31 C32 H32A 109.5 . . ?
C31 C32 H32B 109.5 . . ?
H32A C32 H32B 109.5 . . ?
C31 C32 H32C 109.5 . . ?
H32A C32 H32C 109.5 . . ?
H32B C32 H32C 109.5 . . ?
N5 C33 C34 178.8(3) . . ?
C33 C34 H34A 109.5 . . ?
C33 C34 H34B 109.5 . . ?
H34A C34 H34B 109.5 . . ?
C33 C34 H34C 109.5 . . ?
H34A C34 H34C 109.5 . . ?
H34B C34 H34C 109.5 . . ?
C27 N1 C23 110.36(13) . . ?
C27 N1 C24 108.80(13) . . ?
C23 N1 C24 110.07(13) . . ?
C27 N1 Zn 118.54(11) . . ?
C23 N1 Zn 106.23(9) . . ?
C24 N1 Zn 102.44(10) . . ?
C28 N2 C26 110.25(14) . . ?
C28 N2 C25 108.85(13) . . ?
C26 N2 C25 110.22(13) . . ?
C28 N2 Zn 117.54(11) . . ?
C26 N2 Zn 105.85(10) . . ?
C25 N2 Zn 103.86(10) . . ?
C4 N3 C2 108.54(12) . . ?
C4 N3 C22 113.17(11) . . ?
C2 N3 C22 113.34(11) . . ?
C4 N3 Zn 112.60(9) . . ?
C2 N3 Zn 113.44(9) . . ?
C22 N3 Zn 95.43(9) . . ?
C31 N4 Zn 170.59(15) . . ?
C30 N7 C8 105.83(12) . . ?
C30 N7 C6 107.41(12) . . ?
C8 N7 C6 111.15(11) . . ?
C30 N7 Zn 111.98(10) . . ?
C8 N7 Zn 112.80(9) . . ?
C6 N7 Zn 107.58(9) . . ?
O11 Cl1 O14 109.11(9) . . ?
O11 Cl1 O13 110.14(9) . . ?
O14 Cl1 O13 110.07(10) . . ?
O11 Cl1 O12 109.52(11) . . ?
O14 Cl1 O12 108.82(11) . . ?
O13 Cl1 O12 109.15(9) . . ?
O23 Cl2 O21 109.41(18) . . ?
O23 Cl2 O22 110.07(15) . . ?
O21 Cl2 O22 108.31(12) . . ?
O23 Cl2 O24 110.40(13) . . ?
O21 Cl2 O24 109.23(12) . . ?
O22 Cl2 O24 109.39(9) . . ?
N7 Zn N2 138.56(6) . . ?
N7 Zn N1 137.89(5) . . ?
N2 Zn N1 79.65(6) . . ?
N7 Zn N4 97.01(6) . . ?
N2 Zn N4 94.45(6) . . ?
N1 Zn N4 96.03(6) . . ?
N7 Zn N3 83.22(6) . . ?
N2 Zn N3 85.24(6) . . ?
N1 Zn N3 83.94(5) . . ?
N4 Zn N3 179.68(6) . . ?

loop_
_geom_bond_atom_site_label_1
_geom_bond_atom_site_label_2
_geom_bond_distance
_geom_bond_site_symmetry_2
_geom_bond_publ_flag
C1 C10 1.522(2) . ?
C1 C9 1.530(2) . ?
C1 C8 1.539(2) . ?
C1 C2 1.548(2) . ?
C2 N3 1.483(2) . ?
C2 H2A 0.9900 . ?
C2 H2B 0.9900 . ?
C4 N3 1.4820(19) . ?
C4 C5 1.545(2) . ?
C4 H4A 0.9900 . ?
C4 H4B 0.9900 . ?
C5 C9 1.527(2) . ?
C5 C16 1.529(2) . ?
C5 C6 1.549(2) . ?
C6 N7 1.4976(19) . ?
C6 H6A 0.9900 . ?
C6 H6B 0.9900 . ?
C8 N7 1.495(2) . ?
C8 H8A 0.9900 . ?
C8 H8B 0.9900 . ?
C9 O1 1.2020(19) . ?
C11 C12 1.385(2) . ?
C11 C10 1.399(2) . ?
C11 H11 0.9500 . ?
C12 C13 1.393(3) . ?
C12 H12 0.9500 . ?
C13 C14 1.377(3) . ?
C13 H13 0.9500 . ?
C14 C15 1.392(2) . ?
C14 H14 0.9500 . ?
C15 C10 1.393(2) . ?
C15 H15 0.9500 . ?
C16 C17 1.394(2) . ?
C16 C21 1.398(2) . ?
C17 C18 1.392(2) . ?
C17 H17 0.9500 . ?
C18 C19 1.382(3) . ?
C18 H18 0.9500 . ?
C19 C20 1.390(2) . ?
C19 H19 0.9500 . ?
C20 C21 1.391(2) . ?
C20 H20 0.9500 . ?
C21 H21 0.9500 . ?
C22 N3 1.5139(19) . ?
C22 C29 1.529(2) . ?
C22 C23 1.533(2) . ?
C22 C26 1.536(2) . ?
C23 N1 1.489(2) . ?
C23 H23A 0.9900 . ?
C23 H23B 0.9900 . ?
C24 N1 1.490(2) . ?
C24 C25 1.541(2) . ?
C24 H24A 0.9900 . ?
C24 H24B 0.9900 . ?
C25 N2 1.496(2) . ?
C25 H25A 0.9900 . ?
C25 H25B 0.9900 . ?
C26 N2 1.492(2) . ?
C26 H26A 0.9900 . ?
C26 H26B 0.9900 . ?
C27 N1 1.483(2) . ?
C27 H27A 0.9800 . ?
C27 H27B 0.9800 . ?
C27 H27C 0.9800 . ?
C28 N2 1.484(2) . ?
C28 H28A 0.9800 . ?
C28 H28B 0.9800 . ?
C28 H28C 0.9800 . ?
C29 H29A 0.9800 . ?
C29 H29B 0.9800 . ?
C29 H29C 0.9800 . ?
C30 N7 1.494(2) . ?
C30 H30A 0.9800 . ?
C30 H30B 0.9800 . ?
C30 H30C 0.9800 . ?
C31 N4 1.136(2) . ?
C31 C32 1.452(2) . ?
C32 H32A 0.9800 . ?
C32 H32B 0.9800 . ?
C32 H32C 0.9800 . ?
C33 N5 1.118(3) . ?
C33 C34 1.425(3) . ?
C34 H34A 0.9800 . ?
C34 H34B 0.9800 . ?
C34 H34C 0.9800 . ?
N1 Zn 2.1064(16) . ?
N2 Zn 2.0952(16) . ?
N3 Zn 2.1770(15) . ?
N4 Zn 2.1240(18) . ?
N7 Zn 2.0686(14) . ?
Cl1 O11 1.4313(14) . ?
Cl1 O14 1.4337(16) . ?
Cl1 O13 1.4386(14) . ?
Cl1 O12 1.4416(16) . ?
Cl2 O23 1.410(2) . ?
Cl2 O21 1.4282(19) . ?
Cl2 O22 1.4301(16) . ?
Cl2 O24 1.4325(15) . ?

loop_
_geom_torsion_atom_site_label_1
_geom_torsion_atom_site_label_2
_geom_torsion_atom_site_label_3
_geom_torsion_atom_site_label_4
_geom_torsion
_geom_torsion_site_symmetry_1
_geom_torsion_site_symmetry_2
_geom_torsion_site_symmetry_3
_geom_torsion_site_symmetry_4
_geom_torsion_publ_flag
C10 C1 C2 N3 -177.56(12) . . . . ?
C9 C1 C2 N3 -56.62(16) . . . . ?
C8 C1 C2 N3 60.25(15) . . . . ?
N3 C4 C5 C9 61.52(15) . . . . ?
N3 C4 C5 C16 -177.25(12) . . . . ?
N3 C4 C5 C6 -55.72(16) . . . . ?
C9 C5 C6 N7 -53.86(16) . . . . ?
C16 C5 C6 N7 -174.65(12) . . . . ?
C4 C5 C6 N7 62.46(16) . . . . ?
C10 C1 C8 N7 177.41(11) . . . . ?
C9 C1 C8 N7 56.72(15) . . . . ?
C2 C1 C8 N7 -61.62(15) . . . . ?
C16 C5 C9 O1 -0.4(2) . . . . ?
C4 C5 C9 O1 120.10(15) . . . . ?
C6 C5 C9 O1 -118.98(16) . . . . ?
C16 C5 C9 C1 -179.90(11) . . . . ?
C4 C5 C9 C1 -59.37(14) . . . . ?
C6 C5 C9 C1 61.55(14) . . . . ?
C10 C1 C9 O1 -2.2(2) . . . . ?
C8 C1 C9 O1 118.04(16) . . . . ?
C2 C1 C9 O1 -121.38(16) . . . . ?
C10 C1 C9 C5 177.26(11) . . . . ?
C8 C1 C9 C5 -62.49(14) . . . . ?
C2 C1 C9 C5 58.09(15) . . . . ?
C10 C11 C12 C13 0.4(3) . . . . ?
C11 C12 C13 C14 -0.2(3) . . . . ?
C12 C13 C14 C15 -0.4(3) . . . . ?
C13 C14 C15 C10 0.8(2) . . . . ?
C9 C5 C16 C17 112.88(15) . . . . ?
C4 C5 C16 C17 -4.79(19) . . . . ?
C6 C5 C16 C17 -129.07(14) . . . . ?
C9 C5 C16 C21 -65.84(17) . . . . ?
C4 C5 C16 C21 176.49(13) . . . . ?
C6 C5 C16 C21 52.21(17) . . . . ?
C21 C16 C17 C18 -0.1(2) . . . . ?
C5 C16 C17 C18 -178.82(14) . . . . ?
C16 C17 C18 C19 -0.6(2) . . . . ?
C17 C18 C19 C20 0.3(2) . . . . ?
C18 C19 C20 C21 0.7(2) . . . . ?
C14 C15 C10 C11 -0.6(2) . . . . ?
C14 C15 C10 C1 179.47(14) . . . . ?
C12 C11 C10 C15 0.0(2) . . . . ?
C12 C11 C10 C1 179.91(14) . . . . ?
C9 C1 C10 C15 119.32(15) . . . . ?
C8 C1 C10 C15 1.72(19) . . . . ?
C2 C1 C10 C15 -121.38(15) . . . . ?
C9 C1 C10 C11 -60.63(17) . . . . ?
C8 C1 C10 C11 -178.24(13) . . . . ?
C2 C1 C10 C11 58.67(17) . . . . ?
C19 C20 C21 C16 -1.4(2) . . . . ?
C17 C16 C21 C20 1.0(2) . . . . ?
C5 C16 C21 C20 179.82(14) . . . . ?
N3 C22 C23 N1 -53.16(16) . . . . ?
C29 C22 C23 N1 -177.48(13) . . . . ?
C26 C22 C23 N1 63.79(16) . . . . ?
N1 C24 C25 N2 5.6(2) . . . . ?
N3 C22 C26 N2 57.11(16) . . . . ?
C29 C22 C26 N2 -178.26(12) . . . . ?
C23 C22 C26 N2 -59.94(16) . . . . ?
C22 C23 N1 C27 142.87(13) . . . . ?
C22 C23 N1 C24 -97.03(15) . . . . ?
C22 C23 N1 Zn 13.17(14) . . . . ?
C25 C24 N1 C27 -165.99(14) . . . . ?
C25 C24 N1 C23 72.96(17) . . . . ?
C25 C24 N1 Zn -39.70(15) . . . . ?
C22 C26 N2 C28 -147.13(13) . . . . ?
C22 C26 N2 C25 92.68(15) . . . . ?
C22 C26 N2 Zn -19.03(14) . . . . ?
C24 C25 N2 C28 157.89(15) . . . . ?
C24 C25 N2 C26 -81.08(17) . . . . ?
C24 C25 N2 Zn 31.92(15) . . . . ?
C5 C4 N3 C2 -60.89(15) . . . . ?
C5 C4 N3 C22 172.39(12) . . . . ?
C5 C4 N3 Zn 65.56(13) . . . . ?
C1 C2 N3 C4 57.38(15) . . . . ?
C1 C2 N3 C22 -175.99(11) . . . . ?
C1 C2 N3 Zn -68.57(13) . . . . ?
C29 C22 N3 C4 62.61(16) . . . . ?
C23 C22 N3 C4 -57.94(16) . . . . ?
C26 C22 N3 C4 -176.13(12) . . . . ?
C29 C22 N3 C2 -61.54(16) . . . . ?
C23 C22 N3 C2 177.91(12) . . . . ?
C26 C22 N3 C2 59.72(16) . . . . ?
C29 C22 N3 Zn -179.97(11) . . . . ?
C23 C22 N3 Zn 59.48(11) . . . . ?
C26 C22 N3 Zn -58.71(12) . . . . ?
C32 C31 N4 Zn 0(11) . . . . ?
C1 C8 N7 C30 -166.34(12) . . . . ?
C1 C8 N7 C6 -50.03(16) . . . . ?
C1 C8 N7 Zn 70.89(13) . . . . ?
C5 C6 N7 C30 163.40(12) . . . . ?
C5 C6 N7 C8 48.06(16) . . . . ?
C5 C6 N7 Zn -75.88(13) . . . . ?
C30 N7 Zn N2 -103.26(12) . . . . ?
C8 N7 Zn N2 16.01(13) . . . . ?
C6 N7 Zn N2 138.94(9) . . . . ?
C30 N7 Zn N1 108.75(11) . . . . ?
C8 N7 Zn N1 -131.99(10) . . . . ?
C6 N7 Zn N1 -9.05(13) . . . . ?
C30 N7 Zn N4 1.65(11) . . . . ?
C8 N7 Zn N4 120.92(10) . . . . ?
C6 N7 Zn N4 -116.14(10) . . . . ?
C30 N7 Zn N3 -178.12(10) . . . . ?
C8 N7 Zn N3 -58.86(9) . . . . ?
C6 N7 Zn N3 64.08(9) . . . . ?
C28 N2 Zn N7 37.63(16) . . . . ?
C26 N2 Zn N7 -85.99(12) . . . . ?
C25 N2 Zn N7 157.89(9) . . . . ?
C28 N2 Zn N1 -163.55(13) . . . . ?
C26 N2 Zn N1 72.83(10) . . . . ?
C25 N2 Zn N1 -43.29(10) . . . . ?
C28 N2 Zn N4 -68.22(13) . . . . ?
C26 N2 Zn N4 168.16(10) . . . . ?
C25 N2 Zn N4 52.05(11) . . . . ?
C28 N2 Zn N3 111.76(13) . . . . ?
C26 N2 Zn N3 -11.86(9) . . . . ?
C25 N2 Zn N3 -127.98(10) . . . . ?
C27 N1 Zn N7 -35.10(15) . . . . ?
C23 N1 Zn N7 89.71(12) . . . . ?
C24 N1 Zn N7 -154.80(9) . . . . ?
C27 N1 Zn N2 165.79(12) . . . . ?
C23 N1 Zn N2 -69.40(10) . . . . ?
C24 N1 Zn N2 46.09(10) . . . . ?
C27 N1 Zn N4 72.36(12) . . . . ?
C23 N1 Zn N4 -162.83(10) . . . . ?
C24 N1 Zn N4 -47.35(11) . . . . ?
C27 N1 Zn N3 -107.96(12) . . . . ?
C23 N1 Zn N3 16.85(9) . . . . ?
C24 N1 Zn N3 132.33(10) . . . . ?
C31 N4 Zn N7 -18.0(10) . . . . ?
C31 N4 Zn N2 122.0(10) . . . . ?
C31 N4 Zn N1 -157.9(10) . . . . ?
C31 N4 Zn N3 118(10) . . . . ?
C4 N3 Zn N7 -63.45(10) . . . . ?
C2 N3 Zn N7 60.32(10) . . . . ?
C22 N3 Zn N7 178.67(8) . . . . ?
C4 N3 Zn N2 156.43(10) . . . . ?
C2 N3 Zn N2 -79.80(10) . . . . ?
C22 N3 Zn N2 38.55(8) . . . . ?
C4 N3 Zn N1 76.36(10) . . . . ?
C2 N3 Zn N1 -159.87(10) . . . . ?
C22 N3 Zn N1 -41.52(8) . . . . ?
C4 N3 Zn N4 161(19) . . . . ?
C2 N3 Zn N4 -75(10) . . . . ?
C22 N3 Zn N4 43(10) . . . . ?
